data_2224662
loop_
_publ_author_name
'Zheng, Guangrong'
'Parkin, Sean'
'Dwoskin, Linda P.'
'Crooks, Peter A.'

_publ_section_title
;
 1-Methyl-2,6-<i>cis</i>-distyrylpiperidine
;
_journal_coeditor_code HG2598
_journal_issue 1
_journal_name_full 'Acta Crystallographica Section E'
_journal_page_first o77
_journal_paper_doi 10.1107/S1600536809049617
_journal_volume 66
_journal_year 2010
_chemical_formula_iupac 'C22 H25 N'
_chemical_formula_moiety 'C22 H25 N'
_chemical_formula_sum 'C22 H25 N'
_chemical_formula_weight 303.43
_chemical_name_systematic
;
1-Methyl-2,6-<i>cis</i>-distyrylpiperidine
;
_space_group_IT_number 62
_symmetry_cell_setting orthorhombic
_symmetry_space_group_name_Hall '-P 2ac 2n'
_symmetry_space_group_name_H-M 'P n m a'
_atom_sites_solution_hydrogens geom
_atom_sites_solution_primary direct
_atom_sites_solution_secondary difmap
_audit_creation_method SHELXL-97
_cell_angle_alpha 90.00
_cell_angle_beta 90.00
_cell_angle_gamma 90.00
_cell_formula_units_Z 4
_cell_length_a 17.3766(2)
_cell_length_b 18.1774(6)
_cell_length_c 5.5354(7)
_cell_measurement_reflns_used 12455
_cell_measurement_temperature 173(2)
_cell_measurement_theta_max 27.48
_cell_measurement_theta_min 1.00
_cell_volume 1748.4(2)
_computing_cell_refinement 'SCALEPACK (Otwinowski & Minor, 1997)'
_computing_data_collection 'COLLECT (Nonius, 1998)'
_computing_data_reduction 'DENZO-SMN (Otwinowski & Minor, 1997)'
_computing_molecular_graphics 'XP in Siemens SHELXTL (Sheldrick, 2008)'
_computing_publication_material
;
SHELX97 (Sheldrick, 2008) and local procedures
;
_computing_structure_refinement 'SHELXL97 (Sheldrick, 2008)'
_computing_structure_solution 'SHELXS97 (Sheldrick, 2008)'
_diffrn_ambient_temperature 173.0(10)
_diffrn_detector_area_resol_mean 18
_diffrn_measured_fraction_theta_full 1.000
_diffrn_measured_fraction_theta_max 1.000
_diffrn_measurement_device_type 'Nonius KappaCCD diffractometer'
_diffrn_measurement_method '\w scans at fixed \c = 55\%'
_diffrn_radiation_monochromator graphite
_diffrn_radiation_source 'fine-focus sealed tube'
_diffrn_radiation_type MoK\a
_diffrn_radiation_wavelength 0.71073
_diffrn_reflns_av_R_equivalents 0.0443
_diffrn_reflns_av_sigmaI/netI 0.0334
_diffrn_reflns_limit_h_max 22
_diffrn_reflns_limit_h_min -22
_diffrn_reflns_limit_k_max 23
_diffrn_reflns_limit_k_min -23
_diffrn_reflns_limit_l_max 7
_diffrn_reflns_limit_l_min -7
_diffrn_reflns_number 12693
_diffrn_reflns_theta_full 27.50
_diffrn_reflns_theta_max 27.50
_diffrn_reflns_theta_min 2.24
_diffrn_standards_number 0
_exptl_absorpt_coefficient_mu 0.066
_exptl_absorpt_correction_type none
_exptl_crystal_colour colourless
_exptl_crystal_density_diffrn 1.153
_exptl_crystal_density_method 'not measured'
_exptl_crystal_description 'irregular block'
_exptl_crystal_F_000 656
_exptl_crystal_size_max 0.40
_exptl_crystal_size_mid 0.25
_exptl_crystal_size_min 0.20
_refine_diff_density_max .192
_refine_diff_density_min -.163
_refine_ls_extinction_coef 0.0098(16)
_refine_ls_extinction_expression Fc^*^=kFc[1+0.001xFc^2^\l^3^/sin(2\q)]^-1/4^
_refine_ls_extinction_method 'SHELXL97 (Sheldrick, 2008)'
_refine_ls_goodness_of_fit_ref 1.095
_refine_ls_hydrogen_treatment constr
_refine_ls_matrix_type full
_refine_ls_number_parameters 110
_refine_ls_number_reflns 2077
_refine_ls_number_restraints 0
_refine_ls_restrained_S_all 1.095
_refine_ls_R_factor_all 0.0716
_refine_ls_R_factor_gt 0.0510
_refine_ls_shift/su_max 0.001
_refine_ls_shift/su_mean 0.000
_refine_ls_structure_factor_coef Fsqd
_refine_ls_weighting_details 'calc w=1/[\s^2^(Fo^2^)+(0.0317P)^2^+0.5260P] where P=(Fo^2^+2Fc^2^)/3'
_refine_ls_weighting_scheme calc
_refine_ls_wR_factor_gt 0.0970
_refine_ls_wR_factor_ref 0.1049
_reflns_number_gt 1624
_reflns_number_total 2077
_reflns_threshold_expression I>2\s(I)
_cod_data_source_file hg2598.cif
_cod_data_source_block I
_cod_original_cell_volume 1748.3(2)
_cod_database_code 2224662
_cod_database_fobs_code 2224662

loop_
_symmetry_equiv_pos_as_xyz
'x, y, z'
'-x+1/2, -y, z+1/2'
'x+1/2, -y+1/2, -z+1/2'
'-x, y+1/2, -z'
'-x, -y, -z'
'x-1/2, y, -z-1/2'
'-x-1/2, y-1/2, z-1/2'
'x, -y-1/2, z'

loop_
_atom_site_type_symbol
_atom_site_label
_atom_site_fract_x
_atom_site_fract_y
_atom_site_fract_z
_atom_site_U_iso_or_equiv
_atom_site_adp_type
_atom_site_calc_flag
_atom_site_refinement_flags
_atom_site_occupancy
_atom_site_disorder_assembly
_atom_site_disorder_group
N N1 0.09202(8) 0.2500 0.1454(3) 0.0293(4) Uani d S 1 . .
C C1 0.14851(11) 0.2500 0.3409(4) 0.0380(5) Uani d S 1 . .
H H1A 0.1238 0.2500 0.5016 0.046 Uiso d SR 1 . .
H H1B 0.1809 0.2955 0.3259 0.046 Uiso d R 1 . .
C C2 0.04374(7) 0.18311(6) 0.1549(2) 0.0291(3) Uani d . 1 . .
H H2 0.0129 0.1845 0.3073 0.035 Uiso calc R 1 . .
C C3 -0.01177(8) 0.18156(7) -0.0582(2) 0.0344(3) Uani d . 1 . .
H H3A 0.0180 0.1770 -0.2100 0.041 Uiso calc R 1 . .
H H3B -0.0453 0.1378 -0.0443 0.041 Uiso calc R 1 . .
C C4 -0.06143(11) 0.2500 -0.0703(4) 0.0397(5) Uani d S 1 . .
H H4A -0.0912 0.2500 -0.2228 0.048 Uiso calc SR 1 . .
H H4B -0.0983 0.2500 0.0659 0.048 Uiso calc SR 1 . .
C C5 0.09154(7) 0.11450(7) 0.1566(2) 0.0302(3) Uani d . 1 . .
H H5 0.1269 0.1079 0.0274 0.036 Uiso calc R 1 . .
C C6 0.08859(7) 0.06248(7) 0.3230(2) 0.0304(3) Uani d . 1 . .
H H6 0.0547 0.0709 0.4547 0.036 Uiso calc R 1 . .
C C7 0.13201(7) -0.00733(7) 0.3274(2) 0.0280(3) Uani d . 1 . .
C C8 0.12316(7) -0.05457(7) 0.5236(2) 0.0349(3) Uani d . 1 . .
H H8 0.0885 -0.0419 0.6497 0.042 Uiso calc R 1 . .
C C9 0.16422(8) -0.11997(7) 0.5374(3) 0.0412(4) Uani d . 1 . .
H H9 0.1574 -0.1517 0.6720 0.049 Uiso calc R 1 . .
C C10 0.21478(8) -0.13885(7) 0.3562(3) 0.0411(4) Uani d . 1 . .
H H10 0.2430 -0.1835 0.3655 0.049 Uiso calc R 1 . .
C C11 0.22423(8) -0.09261(7) 0.1615(3) 0.0386(4) Uani d . 1 . .
H H11 0.2591 -0.1055 0.0363 0.046 Uiso calc R 1 . .
C C12 0.18351(7) -0.02768(7) 0.1467(2) 0.0330(3) Uani d . 1 . .
H H12 0.1907 0.0036 0.0111 0.040 Uiso calc R 1 . .

loop_
_atom_site_aniso_label
_atom_site_aniso_U_11
_atom_site_aniso_U_22
_atom_site_aniso_U_33
_atom_site_aniso_U_12
_atom_site_aniso_U_13
_atom_site_aniso_U_23
N1 0.0269(8) 0.0241(8) 0.0369(9) 0.000 -0.0038(7) 0.000
C1 0.0347(10) 0.0307(10) 0.0486(12) 0.000 -0.0101(9) 0.000
C2 0.0291(6) 0.0251(7) 0.0332(7) -0.0001(5) 0.0003(5) -0.0005(5)
C3 0.0362(7) 0.0278(7) 0.0391(8) -0.0025(6) -0.0059(6) -0.0027(6)
C4 0.0369(11) 0.0326(10) 0.0496(12) 0.000 -0.0143(9) 0.000
C5 0.0289(6) 0.0273(7) 0.0345(7) -0.0013(5) 0.0019(6) -0.0016(6)
C6 0.0279(6) 0.0297(7) 0.0334(7) -0.0020(5) 0.0010(5) -0.0031(6)
C7 0.0254(6) 0.0242(6) 0.0342(7) -0.0038(5) -0.0053(5) -0.0012(5)
C8 0.0314(7) 0.0371(7) 0.0361(8) -0.0054(6) 0.0003(6) 0.0011(6)
C9 0.0450(8) 0.0315(7) 0.0471(9) -0.0099(6) -0.0089(7) 0.0125(7)
C10 0.0385(8) 0.0220(7) 0.0628(10) 0.0007(6) -0.0101(7) -0.0027(7)
C11 0.0373(8) 0.0303(7) 0.0482(9) -0.0008(6) 0.0012(7) -0.0079(7)
C12 0.0362(7) 0.0281(7) 0.0348(7) -0.0031(6) -0.0005(6) 0.0015(6)

loop_
_atom_type_symbol
_atom_type_description
_atom_type_scat_dispersion_real
_atom_type_scat_dispersion_imag
_atom_type_scat_source
C C .0033 .0016 'International Tables Vol C Tables 4.2.6.8 and 6.1.1.4'
H H .0000 .0000 'International Tables Vol C Tables 4.2.6.8 and 6.1.1.4'
N N .0061 .0033 'International Tables Vol C Tables 4.2.6.8 and 6.1.1.4'

loop_
_geom_angle_atom_site_label_1
_geom_angle_atom_site_label_2
_geom_angle_atom_site_label_3
_geom_angle_site_symmetry_1
_geom_angle_site_symmetry_3
_geom_angle
_geom_angle_publ_flag
C1 N1 C2 . 8_565 110.79(9) ?
C1 N1 C2 . . 110.79(9) y
C2 N1 C2 8_565 . 110.68(13) ?
N1 C1 H1A . . 112.1 ?
N1 C1 H1B . . 108.4 ?
H1A C1 H1B . . 108.5 ?
N1 C2 C5 . . 111.73(10) ?
N1 C2 C3 . . 110.30(11) ?
C5 C2 C3 . . 109.90(10) ?
N1 C2 H2 . . 108.3 ?
C5 C2 H2 . . 108.3 ?
C3 C2 H2 . . 108.3 ?
C4 C3 C2 . . 112.31(11) ?
C4 C3 H3A . . 109.1 ?
C2 C3 H3A . . 109.1 ?
C4 C3 H3B . . 109.1 ?
C2 C3 H3B . . 109.1 ?
H3A C3 H3B . . 107.9 ?
C3 C4 C3 8_565 . 110.34(15) ?
C3 C4 H4A 8_565 . 109.6 ?
C3 C4 H4A . . 109.6 ?
C3 C4 H4B 8_565 . 109.6 ?
C3 C4 H4B . . 109.6 ?
H4A C4 H4B . . 108.1 ?
C6 C5 C2 . . 125.35(12) ?
C6 C5 H5 . . 117.3 ?
C2 C5 H5 . . 117.3 ?
C5 C6 C7 . . 127.36(12) ?
C5 C6 H6 . . 116.3 ?
C7 C6 H6 . . 116.3 ?
C12 C7 C8 . . 117.85(12) ?
C12 C7 C6 . . 123.03(11) ?
C8 C7 C6 . . 119.10(12) ?
C9 C8 C7 . . 120.93(13) ?
C9 C8 H8 . . 119.5 ?
C7 C8 H8 . . 119.5 ?
C10 C9 C8 . . 120.09(13) ?
C10 C9 H9 . . 120.0 ?
C8 C9 H9 . . 120.0 ?
C11 C10 C9 . . 119.61(13) ?
C11 C10 H10 . . 120.2 ?
C9 C10 H10 . . 120.2 ?
C10 C11 C12 . . 120.55(13) ?
C10 C11 H11 . . 119.7 ?
C12 C11 H11 . . 119.7 ?
C11 C12 C7 . . 120.97(12) ?
C11 C12 H12 . . 119.5 ?
C7 C12 H12 . . 119.5 ?

loop_
_geom_bond_atom_site_label_1
_geom_bond_atom_site_label_2
_geom_bond_site_symmetry_2
_geom_bond_distance
_geom_bond_publ_flag
N1 C1 . 1.461(2) ?
N1 C2 8_565 1.4781(14) ?
N1 C2 . 1.4781(14) y
C1 H1A . 0.9877 ?
C1 H1B . 1.0042 ?
C2 C5 . 1.4984(16) ?
C2 C3 . 1.5238(17) ?
C2 H2 . 1.0000 ?
C3 C4 . 1.5155(16) y
C3 H3A . 0.9900 ?
C3 H3B . 0.9900 ?
C4 C3 8_565 1.5154(16) ?
C4 H4A . 0.9900 ?
C4 H4B . 0.9900 ?
C5 C6 . 1.3210(17) ?
C5 H5 . 0.9500 ?
C6 C7 . 1.4765(17) ?
C6 H6 . 0.9500 ?
C7 C12 . 1.3922(17) ?
C7 C8 . 1.3930(18) ?
C8 C9 . 1.3885(19) ?
C8 H8 . 0.9500 ?
C9 C10 . 1.377(2) ?
C9 H9 . 0.9500 ?
C10 C11 . 1.3765(19) ?
C10 H10 . 0.9500 ?
C11 C12 . 1.3785(18) ?
C11 H11 . 0.9500 ?
C12 H12 . 0.9500 ?

loop_
_geom_torsion_atom_site_label_1
_geom_torsion_atom_site_label_2
_geom_torsion_atom_site_label_3
_geom_torsion_atom_site_label_4
_geom_torsion_site_symmetry_1
_geom_torsion_site_symmetry_2
_geom_torsion_site_symmetry_3
_geom_torsion_site_symmetry_4
_geom_torsion
_geom_torsion_publ_flag
C1 N1 C2 C5 . . . . -54.16(15) ?
C2 N1 C2 C5 8_565 . . . -177.47(8) y
C1 N1 C2 C3 . . . . -176.71(11) ?
C2 N1 C2 C3 8_565 . . . 59.97(16) ?
N1 C2 C3 C4 . . . . -56.00(15) ?
C5 C2 C3 C4 . . . . -179.62(12) y
C2 C3 C4 C3 . . . 8_565 51.3(2) ?
N1 C2 C5 C6 . . . . 123.80(14) ?
C3 C2 C5 C6 . . . . -113.41(14) ?
C2 C5 C6 C7 . . . . 177.26(11) ?
C5 C6 C7 C12 . . . . -0.36(19) ?
C5 C6 C7 C8 . . . . 177.82(12) y
C12 C7 C8 C9 . . . . -0.28(18) ?
C6 C7 C8 C9 . . . . -178.56(11) ?
C7 C8 C9 C10 . . . . 0.3(2) ?
C8 C9 C10 C11 . . . . -0.1(2) ?
C9 C10 C11 C12 . . . . 0.0(2) ?
C10 C11 C12 C7 . . . . -0.02(19) ?
C8 C7 C12 C11 . . . . 0.16(18) ?
C6 C7 C12 C11 . . . . 178.36(11) ?
